data_4339695
loop_
_publ_author_name
'Du, Zi-Yi'
'Prosvirin, Andrey V.'
'Mao, Jiang-Gao'

_publ_section_title
;
 Novel manganese(II) sulfonate-phosphonates with dinuclear, tetranuclear,
 and hexanuclear clusters.
;
_journal_issue 23
_journal_name_full 'Inorganic chemistry'
_journal_page_first 9884
_journal_page_last 9894
_journal_paper_doi 10.1021/ic701213g
_journal_volume 46
_journal_year 2007
_chemical_formula_sum 'C96 H82 Mn6 N12 O33 P4 S4'
_chemical_formula_weight 2513.50
_chemical_name_systematic
; 
 ? 
;
_space_group_IT_number 2
_symmetry_cell_setting triclinic
_symmetry_space_group_name_Hall '-P 1'
_symmetry_space_group_name_H-M 'P -1'
_atom_sites_solution_hydrogens geom
_atom_sites_solution_primary direct
_atom_sites_solution_secondary difmap
_audit_creation_method SHELXL-97
_cell_angle_alpha 82.378(4)
_cell_angle_beta 80.176(3)
_cell_angle_gamma 85.986(4)
_cell_formula_units_Z 2
_cell_length_a 15.987(3)
_cell_length_b 16.587(3)
_cell_length_c 19.414(3)
_cell_measurement_temperature 293(2)
_cell_volume 5021.9(15)
_computing_cell_refinement 'Saturn 70 CCD'
_computing_data_collection 'Saturn 70 CCD'
_computing_data_reduction 'Saturn 70 CCD'
_computing_structure_refinement 'SHELXL-97 (Sheldrick, 1997)'
_computing_structure_solution 'SHELXS-97 (Sheldrick, 1990)'
_diffrn_ambient_temperature 293(2)
_diffrn_measured_fraction_theta_full 0.976
_diffrn_measured_fraction_theta_max 0.976
_diffrn_measurement_device_type 'Saturn 70 CCD'
_diffrn_measurement_method 'narrow frame method'
_diffrn_radiation_monochromator graphite
_diffrn_radiation_source 'fine-focus sealed tube'
_diffrn_radiation_type MoK\a
_diffrn_radiation_wavelength 0.71073
_diffrn_reflns_av_R_equivalents 0.0296
_diffrn_reflns_av_sigmaI/netI 0.0602
_diffrn_reflns_limit_h_max 20
_diffrn_reflns_limit_h_min -20
_diffrn_reflns_limit_k_max 21
_diffrn_reflns_limit_k_min -13
_diffrn_reflns_limit_l_max 25
_diffrn_reflns_limit_l_min -25
_diffrn_reflns_number 39131
_diffrn_reflns_theta_full 27.49
_diffrn_reflns_theta_max 27.49
_diffrn_reflns_theta_min 2.10
_exptl_absorpt_coefficient_mu 0.970
_exptl_absorpt_correction_T_max 1.0000
_exptl_absorpt_correction_T_min 0.9335
_exptl_absorpt_correction_type multi-scan
_exptl_crystal_colour yellow
_exptl_crystal_density_diffrn 1.662
_exptl_crystal_density_method 'not measured'
_exptl_crystal_description block
_exptl_crystal_F_000 2560
_exptl_crystal_size_max 0.10
_exptl_crystal_size_mid 0.07
_exptl_crystal_size_min 0.07
_refine_diff_density_max 0.852
_refine_diff_density_min -0.643
_refine_diff_density_rms 0.076
_refine_ls_extinction_method none
_refine_ls_goodness_of_fit_ref 1.075
_refine_ls_hydrogen_treatment mixed
_refine_ls_matrix_type full
_refine_ls_number_parameters 1396
_refine_ls_number_reflns 22496
_refine_ls_number_restraints 0
_refine_ls_restrained_S_all 1.075
_refine_ls_R_factor_all 0.0846
_refine_ls_R_factor_gt 0.0557
_refine_ls_shift/su_max 0.080
_refine_ls_shift/su_mean 0.010
_refine_ls_structure_factor_coef Fsqd
_refine_ls_weighting_details 'calc w=1/[\s^2^(Fo^2^)+(0.0725P)^2^+1.1178P] where P=(Fo^2^+2Fc^2^)/3'
_refine_ls_weighting_scheme calc
_refine_ls_wR_factor_gt 0.1363
_refine_ls_wR_factor_ref 0.1567
_reflns_number_gt 15627
_reflns_number_total 22496
_reflns_threshold_expression >2sigma(I)
_cod_data_source_file ic701213g-file006.cif
_cod_data_source_block 1
_cod_depositor_comments
;
The following automatic conversions were performed:

'_exptl_absorpt_correction_type' value 'Multi-scan' changed to
'multi-scan' according to
/usr/data/users/saulius/automatic-downloads/retrospective/ACS/lib/dictionaries/cif_core.dic
dictionary named 'cif_core.dic' version 2.4.2 from 2011-04-26.

Automatic conversion script
Id: cif_fix_values 2281 2013-09-26 08:29:07Z andrius 
;
_cod_original_cell_volume 5022.0(14)
_cod_original_sg_symbol_H-M P-1
_cod_database_code 4339695

loop_
_symmetry_equiv_pos_as_xyz
'x, y, z'
'-x, -y, -z'

loop_
_atom_site_label
_atom_site_type_symbol
_atom_site_fract_x
_atom_site_fract_y
_atom_site_fract_z
_atom_site_U_iso_or_equiv
_atom_site_adp_type
_atom_site_occupancy
_atom_site_symmetry_multiplicity
_atom_site_calc_flag
_atom_site_refinement_flags
Mn1 Mn 0.09842(3) 0.81309(3) 0.21284(3) 0.02734(12) Uani 1 1 d .
Mn2 Mn 0.39545(3) 0.69884(3) 0.28864(3) 0.02690(12) Uani 1 1 d .
Mn3 Mn 0.00902(3) 1.13885(3) 0.21871(3) 0.03324(13) Uani 1 1 d .
Mn4 Mn 0.18686(3) 0.63459(3) 0.33569(3) 0.02696(12) Uani 1 1 d .
Mn5 Mn 0.48943(3) 0.38446(3) 0.26551(3) 0.03243(13) Uani 1 1 d .
Mn6 Mn 0.30993(3) 0.87189(3) 0.16590(3) 0.02687(12) Uani 1 1 d .
P1 P 0.35347(5) 0.50863(5) 0.35801(4) 0.02607(18) Uani 1 1 d .
P2 P 0.14494(5) 1.00045(5) 0.14134(4) 0.02652(18) Uani 1 1 d .
P3 P 0.22850(5) 0.81022(5) 0.32989(4) 0.02581(18) Uani 1 1 d .
P4 P 0.26562(5) 0.69750(5) 0.17118(4) 0.02534(18) Uani 1 1 d .
S1 S 0.35929(6) 0.60897(6) 0.61851(5) 0.0405(2) Uani 1 1 d .
S2 S 0.14055(6) 0.87102(6) -0.10594(5) 0.0428(2) Uani 1 1 d .
S3 S 0.29698(7) 1.00044(6) 0.52698(5) 0.0469(3) Uani 1 1 d .
S4 S 0.21721(7) 0.53613(7) -0.05420(6) 0.0531(3) Uani 1 1 d .
N1 N 0.41091(18) 0.34793(18) 0.18740(16) 0.0367(7) Uani 1 1 d .
N2 N 0.45957(18) 0.25375(18) 0.30061(16) 0.0354(7) Uani 1 1 d .
N3 N 0.08851(18) 1.17425(18) 0.29566(15) 0.0346(7) Uani 1 1 d .
N4 N 0.04503(18) 1.26893(18) 0.18080(16) 0.0369(7) Uani 1 1 d .
N5 N 0.02661(19) 0.74394(17) 0.15471(17) 0.0381(7) Uani 1 1 d .
N6 N -0.03204(18) 0.79296(19) 0.28181(17) 0.0420(7) Uani 1 1 d .
N7 N 0.38835(18) 0.85757(17) 0.05907(15) 0.0353(7) Uani 1 1 d .
N8 N 0.43939(17) 0.91971(16) 0.16590(16) 0.0328(6) Uani 1 1 d .
N9 N 0.11121(18) 0.64596(17) 0.44498(16) 0.0365(7) Uani 1 1 d .
N10 N 0.05805(17) 0.58762(16) 0.33703(15) 0.0327(6) Uani 1 1 d .
N11 N 0.52800(18) 0.72410(18) 0.22393(16) 0.0356(7) Uani 1 1 d .
N12 N 0.46196(18) 0.76323(17) 0.35352(16) 0.0342(7) Uani 1 1 d .
C1 C 0.37205(19) 0.48809(19) 0.44836(17) 0.0279(7) Uani 1 1 d .
C2 C 0.3623(2) 0.5493(2) 0.49245(18) 0.0312(7) Uani 1 1 d .
H2A H 0.3463 0.6022 0.4752 0.037 Uiso 1 1 calc R
C3 C 0.3761(2) 0.5325(2) 0.56135(19) 0.0347(8) Uani 1 1 d .
C4 C 0.3992(2) 0.4541(2) 0.5885(2) 0.0463(9) Uani 1 1 d .
H4A H 0.4083 0.4429 0.6350 0.056 Uiso 1 1 calc R
C5 C 0.4085(3) 0.3929(2) 0.5456(2) 0.0497(10) Uani 1 1 d .
H5A H 0.4246 0.3402 0.5630 0.060 Uiso 1 1 calc R
C6 C 0.3941(2) 0.4097(2) 0.47668(19) 0.0379(8) Uani 1 1 d .
H6A H 0.3992 0.3676 0.4488 0.045 Uiso 1 1 calc R
C7 C 0.1285(2) 1.01301(19) 0.05065(18) 0.0293(7) Uani 1 1 d .
C8 C 0.1379(2) 0.9458(2) 0.01247(18) 0.0319(7) Uani 1 1 d .
H8A H 0.1527 0.8945 0.0340 0.038 Uiso 1 1 calc R
C9 C 0.1254(2) 0.9553(2) -0.05691(19) 0.0350(8) Uani 1 1 d .
C10 C 0.1044(3) 1.0315(3) -0.0902(2) 0.0478(10) Uani 1 1 d .
H10A H 0.0957 1.0377 -0.1368 0.057 Uiso 1 1 calc R
C11 C 0.0967(3) 1.0981(3) -0.0532(2) 0.0535(11) Uani 1 1 d .
H11A H 0.0832 1.1495 -0.0752 0.064 Uiso 1 1 calc R
C12 C 0.1089(2) 1.0886(2) 0.0164(2) 0.0403(8) Uani 1 1 d .
H12A H 0.1039 1.1340 0.0405 0.048 Uiso 1 1 calc R
C13 C 0.1954(2) 0.86296(19) 0.40680(17) 0.0298(7) Uani 1 1 d .
C14 C 0.2512(2) 0.9070(2) 0.43318(18) 0.0348(8) Uani 1 1 d .
H14A H 0.3071 0.9108 0.4104 0.042 Uiso 1 1 calc R
C15 C 0.2246(2) 0.9452(2) 0.49269(19) 0.0395(8) Uani 1 1 d .
C16 C 0.1408(3) 0.9418(3) 0.5264(2) 0.0580(12) Uani 1 1 d .
H16A H 0.1230 0.9677 0.5664 0.070 Uiso 1 1 calc R
C17 C 0.0845(3) 0.8999(3) 0.5004(3) 0.0643(14) Uani 1 1 d .
H17A H 0.0280 0.8985 0.5222 0.077 Uiso 1 1 calc R
C18 C 0.1114(2) 0.8599(3) 0.4417(2) 0.0488(11) Uani 1 1 d .
H18A H 0.0731 0.8305 0.4253 0.059 Uiso 1 1 calc R
C19 C 0.3023(2) 0.6457(2) 0.09442(17) 0.0302(7) Uani 1 1 d .
C20 C 0.2496(2) 0.6132(2) 0.05640(18) 0.0347(8) Uani 1 1 d .
H20A H 0.1910 0.6164 0.0707 0.042 Uiso 1 1 calc R
C21 C 0.2836(2) 0.5758(2) -0.00304(19) 0.0382(8) Uani 1 1 d .
C22 C 0.3700(3) 0.5688(3) -0.0247(2) 0.0490(10) Uani 1 1 d .
H22A H 0.3921 0.5435 -0.0643 0.059 Uiso 1 1 calc R
C23 C 0.4231(3) 0.5995(3) 0.0126(2) 0.0563(12) Uani 1 1 d .
H23A H 0.4816 0.5942 -0.0012 0.068 Uiso 1 1 calc R
C24 C 0.3900(2) 0.6385(3) 0.0708(2) 0.0487(10) Uani 1 1 d .
H24A H 0.4268 0.6605 0.0948 0.058 Uiso 1 1 calc R
C25 C 0.3881(2) 0.3938(3) 0.1320(2) 0.0470(9) Uani 1 1 d .
H25A H 0.4089 0.4456 0.1200 0.056 Uiso 1 1 calc R
C26 C 0.3337(3) 0.3678(3) 0.0904(2) 0.0539(11) Uani 1 1 d .
H26A H 0.3199 0.4014 0.0512 0.065 Uiso 1 1 calc R
C27 C 0.3018(3) 0.2928(3) 0.1083(2) 0.0543(11) Uani 1 1 d .
H27A H 0.2656 0.2749 0.0815 0.065 Uiso 1 1 calc R
C28 C 0.3233(2) 0.2423(2) 0.1673(2) 0.0410(9) Uani 1 1 d .
C29 C 0.2910(2) 0.1620(3) 0.1909(3) 0.0513(12) Uani 1 1 d .
H29A H 0.2518 0.1424 0.1676 0.062 Uiso 1 1 calc R
C30 C 0.3170(2) 0.1162(3) 0.2453(2) 0.0494(11) Uani 1 1 d .
H30A H 0.2964 0.0644 0.2587 0.059 Uiso 1 1 calc R
C31 C 0.3756(2) 0.1439(2) 0.2840(2) 0.0433(9) Uani 1 1 d .
C32 C 0.4040(3) 0.0977(2) 0.3424(2) 0.0536(11) Uani 1 1 d .
H32A H 0.3843 0.0460 0.3580 0.064 Uiso 1 1 calc R
C33 C 0.4602(3) 0.1282(3) 0.3764(2) 0.0595(12) Uani 1 1 d .
H33A H 0.4813 0.0969 0.4136 0.071 Uiso 1 1 calc R
C34 C 0.4854(3) 0.2076(2) 0.3539(2) 0.0479(10) Uani 1 1 d .
H34A H 0.5225 0.2290 0.3780 0.058 Uiso 1 1 calc R
C35 C 0.4059(2) 0.2223(2) 0.26424(19) 0.0349(8) Uani 1 1 d .
C36 C 0.3799(2) 0.2724(2) 0.20500(19) 0.0349(8) Uani 1 1 d .
C37 C 0.1104(3) 1.1275(3) 0.3508(2) 0.0490(10) Uani 1 1 d .
H37A H 0.0885 1.0761 0.3624 0.059 Uiso 1 1 calc R
C38 C 0.1647(3) 1.1515(3) 0.3927(2) 0.0602(12) Uani 1 1 d .
H38A H 0.1778 1.1171 0.4317 0.072 Uiso 1 1 calc R
C39 C 0.1980(3) 1.2260(3) 0.3756(2) 0.0602(13) Uani 1 1 d .
H39A H 0.2344 1.2428 0.4029 0.072 Uiso 1 1 calc R
C40 C 0.1777(2) 1.2776(3) 0.3169(2) 0.0458(10) Uani 1 1 d .
C41 C 0.2098(2) 1.3581(3) 0.2943(3) 0.0547(13) Uani 1 1 d .
H41A H 0.2481 1.3772 0.3187 0.066 Uiso 1 1 calc R
C42 C 0.1859(3) 1.4052(3) 0.2396(3) 0.0537(12) Uani 1 1 d .
H42A H 0.2071 1.4568 0.2271 0.064 Uiso 1 1 calc R
C43 C 0.1282(2) 1.3785(2) 0.1992(2) 0.0441(10) Uani 1 1 d .
C44 C 0.1016(3) 1.4254(3) 0.1405(2) 0.0571(12) Uani 1 1 d .
H44A H 0.1214 1.4773 0.1258 0.068 Uiso 1 1 calc R
C45 C 0.0472(3) 1.3954(3) 0.1050(3) 0.0634(13) Uani 1 1 d .
H45A H 0.0282 1.4266 0.0668 0.076 Uiso 1 1 calc R
C46 C 0.0202(3) 1.3163(2) 0.1273(2) 0.0502(10) Uani 1 1 d .
H46A H -0.0175 1.2961 0.1030 0.060 Uiso 1 1 calc R
C47 C 0.0972(2) 1.2993(2) 0.21807(19) 0.0345(8) Uani 1 1 d .
C48 C 0.1216(2) 1.2489(2) 0.27819(18) 0.0343(8) Uani 1 1 d .
C49 C 0.0546(3) 0.7229(2) 0.0908(2) 0.0496(10) Uani 1 1 d .
H49A H 0.1060 0.7421 0.0665 0.059 Uiso 1 1 calc R
C50 C 0.0103(4) 0.6735(3) 0.0585(3) 0.0704(15) Uani 1 1 d .
H50A H 0.0325 0.6601 0.0138 0.085 Uiso 1 1 calc R
C51 C -0.0637(4) 0.6453(3) 0.0913(3) 0.0741(16) Uani 1 1 d .
H51A H -0.0932 0.6122 0.0697 0.089 Uiso 1 1 calc R
C52 C -0.0974(3) 0.6657(3) 0.1593(3) 0.0621(14) Uani 1 1 d .
C53 C -0.1743(3) 0.6391(3) 0.1989(4) 0.0831(18) Uani 1 1 d .
H53A H -0.2068 0.6065 0.1796 0.100 Uiso 1 1 calc R
C54 C -0.2026(3) 0.6589(3) 0.2632(4) 0.0769(18) Uani 1 1 d .
H54A H -0.2534 0.6386 0.2879 0.092 Uiso 1 1 calc R
C55 C -0.1556(2) 0.7116(3) 0.2957(3) 0.0607(13) Uani 1 1 d .
C56 C -0.1825(3) 0.7361(3) 0.3614(3) 0.0743(16) Uani 1 1 d .
H56A H -0.2322 0.7166 0.3889 0.089 Uiso 1 1 calc R
C57 C -0.1365(3) 0.7888(3) 0.3862(3) 0.0733(15) Uani 1 1 d .
H57A H -0.1545 0.8059 0.4303 0.088 Uiso 1 1 calc R
C58 C -0.0609(3) 0.8168(3) 0.3437(2) 0.0563(11) Uani 1 1 d .
H58A H -0.0303 0.8537 0.3602 0.068 Uiso 1 1 calc R
C59 C -0.0794(2) 0.7402(2) 0.2569(2) 0.0447(10) Uani 1 1 d .
C60 C -0.0490(2) 0.7165(2) 0.1892(2) 0.0417(9) Uani 1 1 d .
C61 C 0.3631(3) 0.8277(2) 0.0059(2) 0.0426(9) Uani 1 1 d .
H61A H 0.3078 0.8108 0.0120 0.051 Uiso 1 1 calc R
C62 C 0.4155(3) 0.8207(3) -0.0583(2) 0.0590(12) Uani 1 1 d .
H62A H 0.3960 0.7979 -0.0935 0.071 Uiso 1 1 calc R
C63 C 0.4952(3) 0.8473(3) -0.0688(2) 0.0592(12) Uani 1 1 d .
H63A H 0.5302 0.8440 -0.1119 0.071 Uiso 1 1 calc R
C64 C 0.5254(2) 0.8800(2) -0.0152(2) 0.0452(9) Uani 1 1 d .
C65 C 0.6074(3) 0.9136(3) -0.0220(3) 0.0571(12) Uani 1 1 d .
H65A H 0.6451 0.9119 -0.0641 0.069 Uiso 1 1 calc R
C66 C 0.6314(3) 0.9472(3) 0.0297(3) 0.0576(12) Uani 1 1 d .
H66A H 0.6851 0.9680 0.0231 0.069 Uiso 1 1 calc R
C67 C 0.5758(2) 0.9517(2) 0.0949(2) 0.0442(9) Uani 1 1 d .
C68 C 0.5960(2) 0.9886(2) 0.1511(3) 0.0540(12) Uani 1 1 d .
H68A H 0.6483 1.0117 0.1469 0.065 Uiso 1 1 calc R
C69 C 0.5390(2) 0.9903(2) 0.2111(3) 0.0517(11) Uani 1 1 d .
H69A H 0.5515 1.0154 0.2480 0.062 Uiso 1 1 calc R
C70 C 0.4615(2) 0.9545(2) 0.2175(2) 0.0412(9) Uani 1 1 d .
H70A H 0.4236 0.9550 0.2595 0.049 Uiso 1 1 calc R
C71 C 0.4951(2) 0.91878(19) 0.1055(2) 0.0340(8) Uani 1 1 d .
C72 C 0.4691(2) 0.8835(2) 0.04868(19) 0.0348(8) Uani 1 1 d .
C73 C 0.1384(3) 0.6725(2) 0.4985(2) 0.0465(9) Uani 1 1 d .
H73A H 0.1939 0.6891 0.4920 0.056 Uiso 1 1 calc R
C74 C 0.0871(3) 0.6767(3) 0.5641(2) 0.0576(12) Uani 1 1 d .
H74A H 0.1079 0.6973 0.5998 0.069 Uiso 1 1 calc R
C75 C 0.0064(3) 0.6503(3) 0.5751(2) 0.0591(12) Uani 1 1 d .
H75A H -0.0281 0.6525 0.6186 0.071 Uiso 1 1 calc R
C76 C -0.0244(2) 0.6199(2) 0.5205(2) 0.0464(10) Uani 1 1 d .
C77 C -0.1063(3) 0.5873(3) 0.5285(3) 0.0593(13) Uani 1 1 d .
H77A H -0.1430 0.5880 0.5712 0.071 Uiso 1 1 calc R
C78 C -0.1312(3) 0.5558(3) 0.4760(3) 0.0587(13) Uani 1 1 d .
H78A H -0.1848 0.5348 0.4829 0.070 Uiso 1 1 calc R
C79 C -0.0776(2) 0.5537(2) 0.4092(2) 0.0453(10) Uani 1 1 d .
C80 C -0.0983(2) 0.5178(2) 0.3528(3) 0.0543(12) Uani 1 1 d .
H80A H -0.1505 0.4944 0.3575 0.065 Uiso 1 1 calc R
C81 C -0.0425(2) 0.5172(2) 0.2915(2) 0.0511(11) Uani 1 1 d .
H81A H -0.0555 0.4927 0.2546 0.061 Uiso 1 1 calc R
C82 C 0.0346(2) 0.5541(2) 0.2852(2) 0.0404(9) Uani 1 1 d .
H82A H 0.0715 0.5553 0.2426 0.048 Uiso 1 1 calc R
C83 C 0.0033(2) 0.5867(2) 0.3987(2) 0.0357(8) Uani 1 1 d .
C84 C 0.0304(2) 0.6199(2) 0.45586(19) 0.0362(8) Uani 1 1 d .
C85 C 0.5619(2) 0.7039(2) 0.1610(2) 0.0464(10) Uani 1 1 d .
H85A H 0.5324 0.6693 0.1407 0.056 Uiso 1 1 calc R
C86 C 0.6388(3) 0.7312(3) 0.1235(2) 0.0486(10) Uani 1 1 d .
H86A H 0.6599 0.7156 0.0793 0.058 Uiso 1 1 calc R
C87 C 0.6825(2) 0.7813(3) 0.1529(2) 0.0519(11) Uani 1 1 d .
H87A H 0.7335 0.8012 0.1283 0.062 Uiso 1 1 calc R
C88 C 0.6512(2) 0.8032(2) 0.2202(2) 0.0405(9) Uani 1 1 d .
C89 C 0.6948(2) 0.8532(3) 0.2558(3) 0.0535(11) Uani 1 1 d .
H89A H 0.7460 0.8745 0.2329 0.064 Uiso 1 1 calc R
C90 C 0.6637(3) 0.8700(3) 0.3211(3) 0.0519(11) Uani 1 1 d .
H90A H 0.6943 0.9016 0.3432 0.062 Uiso 1 1 calc R
C91 C 0.5844(2) 0.8401(2) 0.3574(2) 0.0449(10) Uani 1 1 d .
C92 C 0.5490(3) 0.8544(3) 0.4258(2) 0.0537(11) Uani 1 1 d .
H92A H 0.5773 0.8854 0.4502 0.064 Uiso 1 1 calc R
C93 C 0.4739(3) 0.8234(3) 0.4567(2) 0.0525(11) Uani 1 1 d .
H93A H 0.4509 0.8317 0.5027 0.063 Uiso 1 1 calc R
C94 C 0.4313(2) 0.7786(2) 0.4187(2) 0.0402(9) Uani 1 1 d .
H94A H 0.3791 0.7586 0.4400 0.048 Uiso 1 1 calc R
C95 C 0.5388(2) 0.7925(2) 0.32259(19) 0.0344(8) Uani 1 1 d .
C96 C 0.5734(2) 0.7730(2) 0.2538(2) 0.0337(8) Uani 1 1 d .
O1 O 0.37917(13) 0.43142(13) 0.32495(12) 0.0312(5) Uani 1 1 d .
O2 O 0.25980(14) 0.53323(14) 0.36184(13) 0.0341(5) Uani 1 1 d .
O3 O 0.40962(14) 0.57865(13) 0.32138(12) 0.0332(5) Uani 1 1 d .
O4 O 0.3429(2) 0.68467(18) 0.57636(17) 0.0673(9) Uani 1 1 d .
O5 O 0.43607(17) 0.60808(19) 0.64919(15) 0.0550(8) Uani 1 1 d .
O6 O 0.28719(18) 0.5833(2) 0.67146(16) 0.0623(9) Uani 1 1 d .
O7 O 0.12047(14) 1.08158(13) 0.16812(12) 0.0318(5) Uani 1 1 d .
O8 O 0.23809(14) 0.97468(14) 0.14079(13) 0.0351(5) Uani 1 1 d .
O9 O 0.08691(14) 0.93426(13) 0.18144(13) 0.0346(5) Uani 1 1 d .
O10 O 0.06294(18) 0.8688(2) -0.13467(17) 0.0668(10) Uani 1 1 d .
O11 O 0.21153(18) 0.8922(2) -0.16137(17) 0.0630(9) Uani 1 1 d .
O12 O 0.1575(2) 0.80005(18) -0.05914(17) 0.0693(9) Uani 1 1 d .
O13 O 0.14725(14) 0.78956(15) 0.30607(12) 0.0350(5) Uani 1 1 d .
O14 O 0.28678(15) 0.86392(14) 0.27675(12) 0.0352(5) Uani 1 1 d .
O15 O 0.27409(13) 0.72789(13) 0.35210(12) 0.0300(5) Uani 1 1 d .
O16 O 0.38075(19) 0.9845(2) 0.48758(18) 0.0690(10) Uani 1 1 d .
O17 O 0.2677(2) 1.08416(19) 0.5202(2) 0.0773(11) Uani 1 1 d .
O18 O 0.2916(2) 0.9657(2) 0.59943(17) 0.0765(10) Uani 1 1 d .
O19 O 0.21843(14) 0.77863(13) 0.14914(12) 0.0303(5) Uani 1 1 d .
O20 O 0.34604(14) 0.72016(14) 0.19556(12) 0.0325(5) Uani 1 1 d .
O21 O 0.20944(15) 0.64236(14) 0.22466(12) 0.0344(5) Uani 1 1 d .
O22 O 0.1319(2) 0.5445(2) -0.01874(17) 0.0723(10) Uani 1 1 d .
O23 O 0.2470(3) 0.4523(2) -0.0582(2) 0.0929(13) Uani 1 1 d .
O24 O 0.2334(2) 0.5848(2) -0.12276(17) 0.0813(11) Uani 1 1 d .
O1W O -0.01931(17) 1.01974(16) 0.27889(15) 0.0508(7) Uani 1 1 d .
O2W O -0.10278(17) 1.19971(19) 0.27989(16) 0.0576(8) Uani 1 1 d .
O3W O 0.60592(16) 0.34289(17) 0.19749(15) 0.0498(7) Uani 1 1 d .
O4W O 0.50765(17) 0.50810(15) 0.21162(15) 0.0478(7) Uani 1 1 d .
O5W O 0.1827(2) 1.0000(2) -0.27870(19) 0.0714(10) Uani 1 1 d .
O6W O 0.33118(19) 0.4717(2) 0.78517(18) 0.0710(10) Uani 1 1 d .
O7W O 0.3523(2) 0.8159(2) -0.2277(2) 0.0881(12) Uani 1 1 d .
O8W O 0.2749(2) 0.8119(2) 0.6542(2) 0.0867(12) Uani 1 1 d .
O9W O 0.8542(2) 0.3612(2) 0.23789(19) 0.0726(10) Uani 1 1 d .

loop_
_atom_site_aniso_label
_atom_site_aniso_U_11
_atom_site_aniso_U_22
_atom_site_aniso_U_33
_atom_site_aniso_U_23
_atom_site_aniso_U_13
_atom_site_aniso_U_12
Mn1 0.0261(2) 0.0290(3) 0.0286(3) -0.0064(2) -0.0051(2) -0.00619(19)
Mn2 0.0260(2) 0.0292(3) 0.0277(3) -0.0072(2) -0.0056(2) -0.00633(19)
Mn3 0.0301(3) 0.0347(3) 0.0378(3) -0.0154(2) -0.0046(2) -0.0036(2)
Mn4 0.0230(2) 0.0331(3) 0.0254(3) -0.0077(2) -0.00117(19) -0.00413(19)
Mn5 0.0308(3) 0.0337(3) 0.0350(3) -0.0138(2) -0.0030(2) -0.0044(2)
Mn6 0.0236(2) 0.0318(3) 0.0256(3) -0.0068(2) -0.00126(19) -0.00394(19)
P1 0.0257(4) 0.0269(4) 0.0273(4) -0.0080(3) -0.0049(3) -0.0023(3)
P2 0.0254(4) 0.0261(4) 0.0296(5) -0.0083(3) -0.0048(3) -0.0020(3)
P3 0.0273(4) 0.0301(4) 0.0215(4) -0.0094(3) -0.0022(3) -0.0046(3)
P4 0.0280(4) 0.0287(4) 0.0211(4) -0.0087(3) -0.0034(3) -0.0042(3)
S1 0.0383(5) 0.0522(6) 0.0357(5) -0.0211(4) -0.0069(4) -0.0018(4)
S2 0.0396(5) 0.0565(6) 0.0372(5) -0.0212(5) -0.0073(4) -0.0034(4)
S3 0.0686(7) 0.0396(5) 0.0384(6) -0.0131(4) -0.0165(5) -0.0096(5)
S4 0.0613(7) 0.0648(7) 0.0411(6) -0.0248(5) -0.0139(5) -0.0091(5)
N1 0.0324(15) 0.0429(17) 0.0363(17) -0.0149(14) -0.0018(13) -0.0020(12)
N2 0.0351(16) 0.0373(16) 0.0363(17) -0.0151(13) -0.0036(13) -0.0043(12)
N3 0.0337(15) 0.0404(17) 0.0315(16) -0.0126(13) -0.0047(12) -0.0003(12)
N4 0.0388(16) 0.0373(17) 0.0383(18) -0.0133(13) -0.0107(13) -0.0002(13)
N5 0.0403(17) 0.0327(16) 0.0460(19) -0.0043(13) -0.0183(14) -0.0067(13)
N6 0.0299(15) 0.0501(19) 0.044(2) -0.0017(15) -0.0055(14) -0.0015(13)
N7 0.0367(16) 0.0357(16) 0.0313(16) -0.0051(12) 0.0011(13) -0.0012(12)
N8 0.0288(14) 0.0299(15) 0.0387(17) -0.0051(12) -0.0027(12) -0.0003(11)
N9 0.0392(17) 0.0360(16) 0.0327(17) -0.0055(13) 0.0009(13) -0.0041(12)
N10 0.0293(15) 0.0311(15) 0.0365(17) -0.0030(12) -0.0037(12) -0.0001(11)
N11 0.0308(15) 0.0383(16) 0.0401(18) -0.0067(13) -0.0089(13) -0.0080(12)
N12 0.0360(16) 0.0322(15) 0.0387(17) -0.0082(13) -0.0134(13) -0.0058(12)
C1 0.0259(16) 0.0302(17) 0.0279(17) -0.0049(13) -0.0023(13) -0.0052(13)
C2 0.0321(17) 0.0326(18) 0.0318(19) -0.0096(14) -0.0085(14) -0.0025(13)
C3 0.0317(18) 0.041(2) 0.034(2) -0.0125(15) -0.0050(15) -0.0055(14)
C4 0.052(2) 0.056(3) 0.032(2) -0.0068(18) -0.0126(17) 0.0078(18)
C5 0.068(3) 0.041(2) 0.041(2) -0.0019(17) -0.017(2) 0.0104(19)
C6 0.045(2) 0.0352(19) 0.035(2) -0.0096(15) -0.0073(16) 0.0044(15)
C7 0.0263(16) 0.0310(17) 0.0307(18) -0.0061(14) -0.0029(13) -0.0035(13)
C8 0.0317(18) 0.0321(18) 0.0332(19) -0.0075(14) -0.0065(14) -0.0005(13)
C9 0.0287(17) 0.045(2) 0.033(2) -0.0105(16) -0.0034(14) -0.0052(14)
C10 0.053(2) 0.064(3) 0.028(2) -0.0049(18) -0.0125(17) 0.0036(19)
C11 0.070(3) 0.046(2) 0.044(3) -0.0020(19) -0.017(2) 0.012(2)
C12 0.044(2) 0.037(2) 0.039(2) -0.0072(16) -0.0062(17) 0.0044(15)
C13 0.0334(17) 0.0314(17) 0.0255(17) -0.0099(13) -0.0030(13) -0.0007(13)
C14 0.0390(19) 0.0380(19) 0.0290(19) -0.0098(15) -0.0041(15) -0.0053(15)
C15 0.055(2) 0.038(2) 0.0291(19) -0.0134(15) -0.0076(17) -0.0054(16)
C16 0.065(3) 0.067(3) 0.043(3) -0.029(2) 0.010(2) -0.008(2)
C17 0.047(3) 0.085(4) 0.061(3) -0.036(3) 0.018(2) -0.013(2)
C18 0.038(2) 0.061(3) 0.052(3) -0.031(2) 0.0025(18) -0.0084(18)
C19 0.0363(18) 0.0317(17) 0.0245(17) -0.0094(13) -0.0053(14) -0.0029(13)
C20 0.0351(18) 0.040(2) 0.0305(19) -0.0092(15) -0.0031(15) -0.0041(14)
C21 0.049(2) 0.039(2) 0.0299(19) -0.0107(15) -0.0084(16) -0.0048(16)
C22 0.055(3) 0.059(3) 0.034(2) -0.0226(19) 0.0023(18) 0.0000(19)
C23 0.037(2) 0.083(3) 0.052(3) -0.034(2) 0.0003(19) 0.005(2)
C24 0.037(2) 0.068(3) 0.047(2) -0.031(2) -0.0044(17) -0.0005(18)
C25 0.047(2) 0.053(2) 0.043(2) -0.0113(19) -0.0084(18) 0.0032(18)
C26 0.051(2) 0.069(3) 0.045(3) -0.017(2) -0.015(2) 0.007(2)
C27 0.040(2) 0.073(3) 0.057(3) -0.034(2) -0.012(2) 0.003(2)
C28 0.0266(18) 0.052(2) 0.049(2) -0.0278(19) -0.0022(16) 0.0011(15)
C29 0.0284(19) 0.062(3) 0.071(3) -0.045(2) -0.0001(19) -0.0036(17)
C30 0.043(2) 0.046(2) 0.063(3) -0.031(2) 0.006(2) -0.0128(18)
C31 0.040(2) 0.040(2) 0.050(2) -0.0218(18) 0.0050(18) -0.0055(16)
C32 0.070(3) 0.035(2) 0.054(3) -0.0103(19) 0.003(2) -0.0128(19)
C33 0.087(3) 0.046(3) 0.046(3) -0.006(2) -0.008(2) -0.009(2)
C34 0.060(3) 0.041(2) 0.045(2) -0.0102(18) -0.010(2) -0.0077(18)
C35 0.0312(18) 0.0336(19) 0.042(2) -0.0185(16) -0.0006(15) -0.0033(14)
C36 0.0265(17) 0.0385(19) 0.042(2) -0.0200(16) 0.0008(15) -0.0022(14)
C37 0.049(2) 0.060(3) 0.039(2) -0.0126(19) -0.0074(18) 0.0088(19)
C38 0.053(3) 0.088(4) 0.042(3) -0.015(2) -0.018(2) 0.019(2)
C39 0.041(2) 0.091(4) 0.059(3) -0.042(3) -0.017(2) 0.010(2)
C40 0.0279(18) 0.065(3) 0.053(3) -0.037(2) -0.0086(17) 0.0049(17)
C41 0.029(2) 0.072(3) 0.072(3) -0.052(3) 0.001(2) -0.0058(19)
C42 0.042(2) 0.045(2) 0.077(3) -0.033(2) 0.005(2) -0.0122(18)
C43 0.038(2) 0.036(2) 0.057(3) -0.0189(19) 0.0072(18) -0.0046(15)
C44 0.072(3) 0.039(2) 0.056(3) -0.009(2) 0.008(2) -0.013(2)
C45 0.089(4) 0.048(3) 0.050(3) 0.001(2) -0.010(3) 0.001(2)
C46 0.060(3) 0.047(2) 0.048(3) -0.0090(19) -0.018(2) -0.0010(19)
C47 0.0261(17) 0.0356(19) 0.045(2) -0.0215(16) -0.0020(15) -0.0023(13)
C48 0.0264(17) 0.045(2) 0.035(2) -0.0209(16) -0.0046(14) 0.0026(14)
C49 0.062(3) 0.047(2) 0.047(3) -0.0128(19) -0.026(2) 0.0025(19)
C50 0.088(4) 0.064(3) 0.075(4) -0.028(3) -0.045(3) -0.001(3)
C51 0.091(4) 0.062(3) 0.090(4) -0.029(3) -0.056(3) -0.005(3)
C52 0.050(3) 0.043(2) 0.103(4) 0.007(2) -0.047(3) -0.0130(19)
C53 0.060(3) 0.070(4) 0.128(6) 0.007(4) -0.044(4) -0.029(3)
C54 0.031(2) 0.065(3) 0.128(5) 0.034(3) -0.021(3) -0.021(2)
C55 0.028(2) 0.065(3) 0.079(4) 0.022(2) -0.004(2) -0.0022(19)
C56 0.037(2) 0.083(4) 0.087(4) 0.027(3) 0.006(3) 0.002(2)
C57 0.054(3) 0.094(4) 0.057(3) 0.001(3) 0.014(2) 0.021(3)
C58 0.044(2) 0.072(3) 0.049(3) -0.005(2) -0.002(2) 0.009(2)
C59 0.0298(18) 0.039(2) 0.064(3) 0.0123(18) -0.0146(18) -0.0102(15)
C60 0.037(2) 0.036(2) 0.056(3) 0.0029(17) -0.0229(18) -0.0066(15)
C61 0.053(2) 0.042(2) 0.033(2) -0.0078(16) -0.0061(17) -0.0013(17)
C62 0.083(3) 0.060(3) 0.033(2) -0.014(2) -0.006(2) 0.009(2)
C63 0.072(3) 0.060(3) 0.034(2) -0.003(2) 0.011(2) 0.021(2)
C64 0.042(2) 0.042(2) 0.041(2) 0.0032(17) 0.0108(17) 0.0108(16)
C65 0.038(2) 0.056(3) 0.062(3) 0.010(2) 0.018(2) 0.0103(18)
C66 0.031(2) 0.053(3) 0.077(4) 0.012(2) 0.011(2) -0.0010(17)
C67 0.0308(19) 0.036(2) 0.060(3) 0.0041(18) 0.0007(18) -0.0014(15)
C68 0.033(2) 0.039(2) 0.090(4) 0.003(2) -0.017(2) -0.0094(16)
C69 0.042(2) 0.046(2) 0.074(3) -0.016(2) -0.020(2) -0.0073(18)
C70 0.0343(19) 0.041(2) 0.050(2) -0.0115(18) -0.0072(17) -0.0010(15)
C71 0.0283(17) 0.0266(17) 0.043(2) 0.0010(15) 0.0002(15) 0.0019(13)
C72 0.0304(18) 0.0328(18) 0.035(2) 0.0004(14) 0.0040(15) 0.0065(13)
C73 0.052(2) 0.051(2) 0.037(2) -0.0110(18) -0.0037(18) -0.0015(18)
C74 0.083(3) 0.060(3) 0.030(2) -0.0130(19) -0.007(2) 0.004(2)
C75 0.067(3) 0.066(3) 0.034(2) -0.005(2) 0.014(2) 0.013(2)
C76 0.042(2) 0.045(2) 0.042(2) 0.0032(17) 0.0108(18) 0.0109(16)
C77 0.041(2) 0.057(3) 0.063(3) 0.007(2) 0.024(2) 0.0073(19)
C78 0.033(2) 0.051(3) 0.080(4) 0.008(2) 0.014(2) -0.0036(18)
C79 0.0270(18) 0.039(2) 0.064(3) 0.0059(19) 0.0006(18) -0.0008(15)
C80 0.033(2) 0.043(2) 0.088(4) -0.001(2) -0.014(2) -0.0114(17)
C81 0.043(2) 0.044(2) 0.074(3) -0.011(2) -0.024(2) -0.0091(18)
C82 0.0352(19) 0.041(2) 0.047(2) -0.0107(17) -0.0107(17) 0.0022(15)
C83 0.0283(17) 0.0302(18) 0.044(2) 0.0005(15) 0.0043(15) 0.0001(13)
C84 0.0339(18) 0.0312(18) 0.037(2) 0.0013(15) 0.0041(15) 0.0059(14)
C85 0.047(2) 0.049(2) 0.046(2) -0.0134(19) -0.0077(18) -0.0064(18)
C86 0.044(2) 0.057(3) 0.043(2) -0.0035(19) -0.0026(18) -0.0020(18)
C87 0.035(2) 0.050(2) 0.067(3) 0.002(2) -0.003(2) -0.0064(17)
C88 0.0317(19) 0.039(2) 0.051(2) -0.0024(17) -0.0102(17) -0.0040(15)
C89 0.031(2) 0.052(3) 0.081(3) -0.007(2) -0.017(2) -0.0125(17)
C90 0.043(2) 0.049(2) 0.072(3) -0.014(2) -0.023(2) -0.0140(18)
C91 0.040(2) 0.041(2) 0.061(3) -0.0117(19) -0.0224(19) -0.0082(16)
C92 0.058(3) 0.056(3) 0.058(3) -0.023(2) -0.025(2) -0.009(2)
C93 0.058(3) 0.060(3) 0.049(3) -0.027(2) -0.019(2) -0.003(2)
C94 0.040(2) 0.045(2) 0.040(2) -0.0137(17) -0.0121(16) -0.0006(16)
C95 0.0347(18) 0.0293(18) 0.043(2) -0.0036(15) -0.0170(16) -0.0047(14)
C96 0.0309(17) 0.0275(17) 0.044(2) -0.0006(15) -0.0130(15) -0.0032(13)
O1 0.0297(12) 0.0312(12) 0.0351(13) -0.0143(10) -0.0037(10) -0.0036(9)
O2 0.0265(12) 0.0395(13) 0.0372(14) -0.0074(11) -0.0066(10) 0.0007(10)
O3 0.0357(13) 0.0287(12) 0.0350(14) -0.0051(10) -0.0022(10) -0.0059(9)
O4 0.107(3) 0.0489(18) 0.051(2) -0.0232(15) -0.0207(18) 0.0128(17)
O5 0.0448(16) 0.082(2) 0.0475(18) -0.0309(16) -0.0139(13) -0.0089(14)
O6 0.0449(17) 0.090(2) 0.0535(19) -0.0352(17) 0.0108(14) -0.0111(15)
O7 0.0317(12) 0.0275(12) 0.0371(14) -0.0118(10) -0.0016(10) -0.0024(9)
O8 0.0265(12) 0.0372(13) 0.0428(15) -0.0089(11) -0.0071(10) 0.0006(9)
O9 0.0369(13) 0.0295(12) 0.0366(14) -0.0059(10) -0.0010(11) -0.0054(10)
O10 0.0472(17) 0.104(3) 0.063(2) -0.0483(19) -0.0177(15) -0.0039(16)
O11 0.0484(17) 0.081(2) 0.059(2) -0.0295(17) 0.0108(15) -0.0023(15)
O12 0.111(3) 0.0481(18) 0.053(2) -0.0158(15) -0.0188(19) 0.0006(17)
O13 0.0299(12) 0.0493(15) 0.0287(13) -0.0129(11) -0.0045(10) -0.0066(10)
O14 0.0422(14) 0.0370(13) 0.0269(13) -0.0087(10) 0.0004(10) -0.0115(10)
O15 0.0299(12) 0.0327(12) 0.0284(13) -0.0092(10) -0.0036(9) -0.0007(9)
O16 0.058(2) 0.079(2) 0.075(2) -0.0329(19) -0.0021(17) -0.0163(16)
O17 0.104(3) 0.0455(18) 0.099(3) -0.0311(18) -0.049(2) 0.0041(17)
O18 0.116(3) 0.074(2) 0.045(2) 0.0008(16) -0.0250(19) -0.031(2)
O19 0.0329(12) 0.0306(12) 0.0286(13) -0.0085(10) -0.0042(10) -0.0019(9)
O20 0.0300(12) 0.0459(14) 0.0247(12) -0.0115(10) -0.0056(9) -0.0074(10)
O21 0.0426(14) 0.0366(13) 0.0244(12) -0.0069(10) -0.0002(10) -0.0123(10)
O22 0.059(2) 0.105(3) 0.062(2) -0.031(2) -0.0073(16) -0.0292(18)
O23 0.111(3) 0.068(2) 0.124(3) -0.057(2) -0.056(3) 0.004(2)
O24 0.088(3) 0.126(3) 0.0360(19) -0.0120(19) -0.0191(17) -0.021(2)
O1W 0.0504(16) 0.0403(15) 0.0574(19) -0.0094(13) 0.0083(14) -0.0085(12)
O2W 0.0422(16) 0.072(2) 0.058(2) -0.0247(16) 0.0026(14) 0.0068(14)
O3W 0.0392(15) 0.0567(17) 0.0510(18) -0.0139(14) 0.0048(13) -0.0007(12)
O4W 0.0506(16) 0.0369(14) 0.0517(18) -0.0044(12) 0.0050(13) -0.0090(12)
O5W 0.0552(19) 0.084(2) 0.074(2) -0.0084(19) 0.0019(17) -0.0262(17)
O6W 0.0547(19) 0.081(2) 0.079(2) -0.0294(19) 0.0109(17) -0.0292(17)
O7W 0.080(2) 0.080(3) 0.094(3) -0.014(2) 0.007(2) 0.0264(19)
O8W 0.103(3) 0.061(2) 0.083(3) -0.0078(19) 0.017(2) 0.0071(19)
O9W 0.060(2) 0.084(2) 0.073(2) -0.0205(19) -0.0060(17) 0.0171(17)

loop_
_atom_type_symbol
_atom_type_description
_atom_type_scat_dispersion_real
_atom_type_scat_dispersion_imag
_atom_type_scat_source
C C 0.0033 0.0016 'International Tables Vol C Tables 4.2.6.8 and 6.1.1.4'
H H 0.0000 0.0000 'International Tables Vol C Tables 4.2.6.8 and 6.1.1.4'
N N 0.0061 0.0033 'International Tables Vol C Tables 4.2.6.8 and 6.1.1.4'
O O 0.0106 0.0060 'International Tables Vol C Tables 4.2.6.8 and 6.1.1.4'
P P 0.1023 0.0942 'International Tables Vol C Tables 4.2.6.8 and 6.1.1.4'
S S 0.1246 0.1234 'International Tables Vol C Tables 4.2.6.8 and 6.1.1.4'
Mn Mn 0.3368 0.7283 'International Tables Vol C Tables 4.2.6.8 and 6.1.1.4'

loop_
_geom_angle_atom_site_label_1
_geom_angle_atom_site_label_2
_geom_angle_atom_site_label_3
_geom_angle
_geom_angle_site_symmetry_1
_geom_angle_site_symmetry_3
O9 Mn1 O13 111.53(10) . .
O9 Mn1 O19 101.94(9) . .
O13 Mn1 O19 93.12(9) . .
O9 Mn1 N5 111.03(11) . .
O13 Mn1 N5 135.18(10) . .
O19 Mn1 N5 91.34(10) . .
O9 Mn1 N6 100.32(10) . .
O13 Mn1 N6 85.80(10) . .
O19 Mn1 N6 156.45(10) . .
N5 Mn1 N6 73.44(12) . .
O3 Mn2 O20 111.95(9) . .
O3 Mn2 O15 100.32(9) . .
O20 Mn2 O15 92.85(9) . .
O3 Mn2 N12 107.00(10) . .
O20 Mn2 N12 139.56(10) . .
O15 Mn2 N12 90.53(10) . .
O3 Mn2 N11 101.06(10) . .
O20 Mn2 N11 88.44(10) . .
O15 Mn2 N11 156.36(9) . .
N12 Mn2 N11 73.65(10) . .
O7 Mn3 O10 94.34(10) . 2_575
O7 Mn3 O1W 86.94(9) . .
O10 Mn3 O1W 98.05(12) 2_575 .
O7 Mn3 O2W 175.07(10) . .
O10 Mn3 O2W 90.58(11) 2_575 .
O1W Mn3 O2W 92.17(11) . .
O7 Mn3 N4 96.95(10) . .
O10 Mn3 N4 94.47(12) 2_575 .
O1W Mn3 N4 166.57(11) . .
O2W Mn3 N4 82.85(11) . .
O7 Mn3 N3 87.56(9) . .
O10 Mn3 N3 167.89(13) 2_575 .
O1W Mn3 N3 93.99(11) . .
O2W Mn3 N3 87.66(10) . .
N4 Mn3 N3 73.42(11) . .
O2 Mn4 O21 101.13(10) . .
O2 Mn4 O15 97.99(9) . .
O21 Mn4 O15 100.49(8) . .
O2 Mn4 N10 104.31(10) . .
O21 Mn4 N10 89.47(10) . .
O15 Mn4 N10 153.33(9) . .
O2 Mn4 N9 97.87(10) . .
O21 Mn4 N9 157.05(11) . .
O15 Mn4 N9 89.43(9) . .
N10 Mn4 N9 73.35(10) . .
O1 Mn5 O4W 87.30(9) . .
O1 Mn5 O3W 175.95(10) . .
O4W Mn5 O3W 88.79(10) . .
O1 Mn5 O5 91.43(10) . 2_666
O4W Mn5 O5 97.75(11) . 2_666
O3W Mn5 O5 90.13(11) . 2_666
O1 Mn5 N2 94.63(10) . .
O4W Mn5 N2 167.96(11) . .
O3W Mn5 N2 88.98(10) . .
O5 Mn5 N2 94.08(11) 2_666 .
O1 Mn5 N1 90.52(9) . .
O4W Mn5 N1 94.50(11) . .
O3W Mn5 N1 88.75(10) . .
O5 Mn5 N1 167.67(12) 2_666 .
N2 Mn5 N1 73.62(11) . .
O8 Mn6 O14 100.43(10) . .
O8 Mn6 N7 100.18(10) . .
O14 Mn6 N7 155.37(11) . .
O8 Mn6 N8 103.31(9) . .
O14 Mn6 N8 89.09(10) . .
N7 Mn6 N8 73.13(10) . .
O8 Mn6 O19 97.84(9) . .
O14 Mn6 O19 100.17(8) . .
N7 Mn6 O19 90.21(9) . .
N8 Mn6 O19 154.98(9) . .
O1 P1 O2 113.65(13) . .
O1 P1 O3 111.09(13) . .
O2 P1 O3 111.44(14) . .
O1 P1 C1 106.63(14) . .
O2 P1 C1 106.10(14) . .
O3 P1 C1 107.50(13) . .
O7 P2 O8 113.39(13) . .
O7 P2 O9 111.28(13) . .
O8 P2 O9 111.46(14) . .
O7 P2 C7 106.38(15) . .
O8 P2 C7 106.49(14) . .
O9 P2 C7 107.42(14) . .
O14 P3 O13 115.63(14) . .
O14 P3 O15 111.32(14) . .
O13 P3 O15 106.24(13) . .
O14 P3 C13 108.00(14) . .
O13 P3 C13 106.36(14) . .
O15 P3 C13 109.05(14) . .
O21 P4 O20 114.72(13) . .
O21 P4 O19 111.86(14) . .
O20 P4 O19 106.17(13) . .
O21 P4 C19 108.80(14) . .
O20 P4 C19 105.57(14) . .
O19 P4 C19 109.45(14) . .
O4 S1 O6 113.5(2) . .
O4 S1 O5 113.0(2) . .
O6 S1 O5 111.38(18) . .
O4 S1 C3 106.93(18) . .
O6 S1 C3 104.87(16) . .
O5 S1 C3 106.41(17) . .
O12 S2 O10 113.7(2) . .
O12 S2 O11 113.7(2) . .
O10 S2 O11 111.0(2) . .
O12 S2 C9 107.79(18) . .
O10 S2 C9 105.57(17) . .
O11 S2 C9 104.12(17) . .
O17 S3 O18 112.2(2) . .
O17 S3 O16 114.5(2) . .
O18 S3 O16 111.0(2) . .
O17 S3 C15 107.13(19) . .
O18 S3 C15 104.53(18) . .
O16 S3 C15 106.73(17) . .
O22 S4 O24 114.0(2) . .
O22 S4 O23 113.2(2) . .
O24 S4 O23 111.5(2) . .
O22 S4 C21 107.26(18) . .
O24 S4 C21 104.51(18) . .
O23 S4 C21 105.55(19) . .
C25 N1 C36 118.3(3) . .
C25 N1 Mn5 127.4(3) . .
C36 N1 Mn5 114.2(2) . .
C34 N2 C35 118.5(3) . .
C34 N2 Mn5 125.9(2) . .
C35 N2 Mn5 115.5(2) . .
C37 N3 C48 118.3(3) . .
C37 N3 Mn3 126.5(3) . .
C48 N3 Mn3 115.0(2) . .
C46 N4 C47 118.3(3) . .
C46 N4 Mn3 126.5(2) . .
C47 N4 Mn3 115.1(2) . .
C49 N5 C60 118.0(3) . .
C49 N5 Mn1 124.9(3) . .
C60 N5 Mn1 116.9(3) . .
C58 N6 C59 118.1(3) . .
C58 N6 Mn1 128.4(3) . .
C59 N6 Mn1 112.9(3) . .
C61 N7 C72 117.6(3) . .
C61 N7 Mn6 126.7(2) . .
C72 N7 Mn6 115.7(2) . .
C70 N8 C71 118.1(3) . .
C70 N8 Mn6 125.6(2) . .
C71 N8 Mn6 116.0(2) . .
C73 N9 C84 117.9(3) . .
C73 N9 Mn4 127.0(3) . .
C84 N9 Mn4 115.1(2) . .
C82 N10 C83 118.0(3) . .
C82 N10 Mn4 125.5(2) . .
C83 N10 Mn4 116.2(2) . .
C85 N11 C96 117.2(3) . .
C85 N11 Mn2 129.3(2) . .
C96 N11 Mn2 113.2(2) . .
C94 N12 C95 118.2(3) . .
C94 N12 Mn2 125.0(2) . .
C95 N12 Mn2 116.7(2) . .
C6 C1 C2 117.7(3) . .
C6 C1 P1 120.6(2) . .
C2 C1 P1 121.6(3) . .
C3 C2 C1 120.9(3) . .
C2 C3 C4 120.6(3) . .
C2 C3 S1 121.0(3) . .
C4 C3 S1 118.3(3) . .
C3 C4 C5 119.0(4) . .
C6 C5 C4 120.3(4) . .
C1 C6 C5 121.4(3) . .
C12 C7 C8 118.2(3) . .
C12 C7 P2 121.4(3) . .
C8 C7 P2 120.4(3) . .
C9 C8 C7 120.4(3) . .
C8 C9 C10 120.6(3) . .
C8 C9 S2 120.4(3) . .
C10 C9 S2 118.9(3) . .
C9 C10 C11 119.2(4) . .
C12 C11 C10 120.4(4) . .
C7 C12 C11 121.2(3) . .
C18 C13 C14 118.0(3) . .
C18 C13 P3 119.9(2) . .
C14 C13 P3 122.1(2) . .
C15 C14 C13 120.9(3) . .
C14 C15 C16 120.3(3) . .
C14 C15 S3 120.7(3) . .
C16 C15 S3 119.0(3) . .
C17 C16 C15 119.6(4) . .
C16 C17 C18 120.2(4) . .
C13 C18 C17 121.0(3) . .
C20 C19 C24 117.3(3) . .
C20 C19 P4 124.6(3) . .
C24 C19 P4 118.1(2) . .
C21 C20 C19 120.6(3) . .
C22 C21 C20 121.0(3) . .
C22 C21 S4 117.6(3) . .
C20 C21 S4 121.5(3) . .
C21 C22 C23 119.3(3) . .
C22 C23 C24 120.3(4) . .
C19 C24 C23 121.5(3) . .
N1 C25 C26 123.0(4) . .
C27 C26 C25 118.8(4) . .
C26 C27 C28 120.3(4) . .
C27 C28 C36 117.2(4) . .
C27 C28 C29 123.9(4) . .
C36 C28 C29 119.0(4) . .
C30 C29 C28 120.5(4) . .
C29 C30 C31 122.1(4) . .
C35 C31 C32 117.0(3) . .
C35 C31 C30 119.0(4) . .
C32 C31 C30 124.0(4) . .
C33 C32 C31 120.5(4) . .
C32 C33 C34 118.3(4) . .
N2 C34 C33 123.5(4) . .
N2 C35 C31 122.0(4) . .
N2 C35 C36 118.1(3) . .
C31 C35 C36 119.9(3) . .
N1 C36 C28 122.4(4) . .
N1 C36 C35 118.1(3) . .
C28 C36 C35 119.4(3) . .
N3 C37 C38 123.2(4) . .
C39 C38 C37 118.8(4) . .
C38 C39 C40 120.2(4) . .
C48 C40 C39 117.1(4) . .
C48 C40 C41 118.5(4) . .
C39 C40 C41 124.4(4) . .
C42 C41 C40 121.5(4) . .
C41 C42 C43 121.7(4) . .
C44 C43 C47 117.3(4) . .
C44 C43 C42 124.0(4) . .
C47 C43 C42 118.7(4) . .
C45 C44 C43 120.2(4) . .
C44 C45 C46 118.5(4) . .
N4 C46 C45 123.7(4) . .
N4 C47 C43 121.9(4) . .
N4 C47 C48 118.4(3) . .
C43 C47 C48 119.6(3) . .
N3 C48 C40 122.3(4) . .
N3 C48 C47 117.8(3) . .
C40 C48 C47 119.9(3) . .
N5 C49 C50 122.9(4) . .
C51 C50 C49 120.3(5) . .
C50 C51 C52 119.8(4) . .
C53 C52 C51 124.7(5) . .
C53 C52 C60 118.2(5) . .
C51 C52 C60 117.1(4) . .
C54 C53 C52 122.5(5) . .
C53 C54 C55 121.4(4) . .
C59 C55 C56 118.2(5) . .
C59 C55 C54 117.5(5) . .
C56 C55 C54 124.3(4) . .
C57 C56 C55 120.2(4) . .
C56 C57 C58 118.7(5) . .
N6 C58 C57 122.8(5) . .
N6 C59 C55 122.0(4) . .
N6 C59 C60 117.7(3) . .
C55 C59 C60 120.3(4) . .
N5 C60 C59 117.9(3) . .
N5 C60 C52 121.9(4) . .
C59 C60 C52 120.2(4) . .
N7 C61 C62 123.2(4) . .
C63 C62 C61 119.1(4) . .
C62 C63 C64 120.5(4) . .
C72 C64 C63 116.9(4) . .
C72 C64 C65 118.1(4) . .
C63 C64 C65 124.9(4) . .
C66 C65 C64 122.4(4) . .
C65 C66 C67 120.8(4) . .
C71 C67 C66 119.8(4) . .
C71 C67 C68 116.4(4) . .
C66 C67 C68 123.8(4) . .
C69 C68 C67 119.8(3) . .
C68 C69 C70 119.8(4) . .
N8 C70 C69 122.6(4) . .
N8 C71 C67 123.3(3) . .
N8 C71 C72 117.6(3) . .
C67 C71 C72 119.1(3) . .
N7 C72 C64 122.7(4) . .
N7 C72 C71 117.4(3) . .
C64 C72 C71 119.8(3) . .
N9 C73 C74 122.8(4) . .
C75 C74 C73 119.4(4) . .
C74 C75 C76 119.7(4) . .
C84 C76 C75 117.2(4) . .
C84 C76 C77 119.3(4) . .
C75 C76 C77 123.5(4) . .
C78 C77 C76 121.2(4) . .
C77 C78 C79 121.7(4) . .
C83 C79 C80 116.6(4) . .
C83 C79 C78 118.8(4) . .
C80 C79 C78 124.5(4) . .
C81 C80 C79 120.4(3) . .
C80 C81 C82 118.7(4) . .
N10 C82 C81 123.4(4) . .
N10 C83 C79 122.8(4) . .
N10 C83 C84 117.9(3) . .
C79 C83 C84 119.3(3) . .
N9 C84 C76 123.0(4) . .
N9 C84 C83 117.3(3) . .
C76 C84 C83 119.6(3) . .
N11 C85 C86 123.9(4) . .
C87 C86 C85 118.5(4) . .
C86 C87 C88 120.4(4) . .
C96 C88 C87 117.0(3) . .
C96 C88 C89 119.2(4) . .
C87 C88 C89 123.8(4) . .
C90 C89 C88 121.6(4) . .
C89 C90 C91 121.1(4) . .
C92 C91 C95 117.6(3) . .
C92 C91 C90 124.0(3) . .
C95 C91 C90 118.4(4) . .
C93 C92 C91 120.4(3) . .
C92 C93 C94 119.0(4) . .
N12 C94 C93 123.1(4) . .
N12 C95 C91 121.7(3) . .
N12 C95 C96 118.2(3) . .
C91 C95 C96 120.1(3) . .
N11 C96 C88 123.0(3) . .
N11 C96 C95 117.5(3) . .
C88 C96 C95 119.6(3) . .
P1 O1 Mn5 135.87(13) . .
P1 O2 Mn4 137.86(14) . .
P1 O3 Mn2 138.13(14) . .
S1 O5 Mn5 155.49(18) . 2_666
P2 O7 Mn3 136.48(13) . .
P2 O8 Mn6 138.45(14) . .
P2 O9 Mn1 136.75(15) . .
S2 O10 Mn3 154.0(2) . 2_575
P3 O13 Mn1 134.67(14) . .
P3 O14 Mn6 129.84(13) . .
P3 O15 Mn2 116.79(13) . .
P3 O15 Mn4 104.03(11) . .
Mn2 O15 Mn4 105.11(9) . .
P4 O19 Mn1 119.28(13) . .
P4 O19 Mn6 101.70(11) . .
Mn1 O19 Mn6 103.75(9) . .
P4 O20 Mn2 135.35(14) . .
P4 O21 Mn4 129.87(13) . .

loop_
_geom_bond_atom_site_label_1
_geom_bond_atom_site_label_2
_geom_bond_distance
_geom_bond_site_symmetry_2
Mn1 O9 2.026(2) .
Mn1 O13 2.071(2) .
Mn1 O19 2.182(2) .
Mn1 N5 2.208(3) .
Mn1 N6 2.298(3) .
Mn2 O3 2.020(2) .
Mn2 O20 2.072(2) .
Mn2 O15 2.174(2) .
Mn2 N12 2.198(3) .
Mn2 N11 2.307(3) .
Mn3 O7 2.111(2) .
Mn3 O10 2.172(3) 2_575
Mn3 O1W 2.192(3) .
Mn3 O2W 2.228(3) .
Mn3 N4 2.266(3) .
Mn3 N3 2.275(3) .
Mn4 O2 2.036(2) .
Mn4 O21 2.112(2) .
Mn4 O15 2.242(2) .
Mn4 N10 2.247(3) .
Mn4 N9 2.280(3) .
Mn5 O1 2.097(2) .
Mn5 O4W 2.190(3) .
Mn5 O3W 2.216(3) .
Mn5 O5 2.219(3) 2_666
Mn5 N2 2.244(3) .
Mn5 N1 2.290(3) .
Mn6 O8 2.040(2) .
Mn6 O14 2.108(2) .
Mn6 N7 2.265(3) .
Mn6 N8 2.268(3) .
Mn6 O19 2.292(2) .
P1 O1 1.508(2) .
P1 O2 1.516(2) .
P1 O3 1.539(2) .
P1 C1 1.813(3) .
P2 O7 1.509(2) .
P2 O8 1.519(2) .
P2 O9 1.530(2) .
P2 C7 1.807(3) .
P3 O14 1.507(2) .
P3 O13 1.526(2) .
P3 O15 1.547(2) .
P3 C13 1.813(3) .
P4 O21 1.505(2) .
P4 O20 1.530(2) .
P4 O19 1.542(2) .
P4 C19 1.809(3) .
S1 O4 1.439(3) .
S1 O6 1.454(3) .
S1 O5 1.451(3) .
S1 C3 1.771(3) .
S2 O12 1.428(3) .
S2 O10 1.449(3) .
S2 O11 1.452(3) .
S2 C9 1.774(3) .
S3 O17 1.430(3) .
S3 O18 1.438(3) .
S3 O16 1.450(3) .
S3 C15 1.787(3) .
S4 O22 1.425(3) .
S4 O24 1.455(4) .
S4 O23 1.445(4) .
S4 C21 1.783(3) .
N1 C25 1.322(5) .
N1 C36 1.360(4) .
N2 C34 1.310(5) .
N2 C35 1.368(4) .
N3 C37 1.318(5) .
N3 C48 1.359(4) .
N4 C46 1.317(5) .
N4 C47 1.355(4) .
N5 C49 1.329(5) .
N5 C60 1.355(5) .
N6 C58 1.312(5) .
N6 C59 1.379(5) .
N7 C61 1.334(4) .
N7 C72 1.362(4) .
N8 C70 1.328(4) .
N8 C71 1.348(4) .
N9 C73 1.328(5) .
N9 C84 1.365(4) .
N10 C82 1.330(4) .
N10 C83 1.356(4) .
N11 C85 1.325(5) .
N11 C96 1.368(4) .
N12 C94 1.328(5) .
N12 C95 1.363(4) .
C1 C6 1.389(5) .
C1 C2 1.397(4) .
C2 C3 1.381(5) .
C3 C4 1.388(5) .
C4 C5 1.381(5) .
C5 C6 1.385(5) .
C7 C12 1.381(5) .
C7 C8 1.404(4) .
C8 C9 1.382(5) .
C9 C10 1.387(5) .
C10 C11 1.382(5) .
C11 C12 1.386(5) .
C13 C18 1.397(5) .
C13 C14 1.393(4) .
C14 C15 1.380(4) .
C15 C16 1.388(5) .
C16 C17 1.373(6) .
C17 C18 1.385(5) .
C19 C20 1.389(4) .
C19 C24 1.400(5) .
C20 C21 1.393(5) .
C21 C22 1.375(5) .
C22 C23 1.368(5) .
C23 C24 1.384(5) .
C25 C26 1.407(5) .
C26 C27 1.356(6) .
C27 C28 1.404(6) .
C28 C36 1.410(5) .
C28 C29 1.451(6) .
C29 C30 1.325(6) .
C30 C31 1.430(5) .
C31 C35 1.403(5) .
C31 C32 1.405(6) .
C32 C33 1.361(6) .
C33 C34 1.397(6) .
C35 C36 1.431(5) .
C37 C38 1.396(6) .
C38 C39 1.357(7) .
C39 C40 1.402(7) .
C40 C48 1.407(4) .
C40 C41 1.450(6) .
C41 C42 1.328(7) .
C42 C43 1.434(6) .
C43 C44 1.404(6) .
C43 C47 1.417(5) .
C44 C45 1.355(6) .
C45 C46 1.399(6) .
C47 C48 1.436(5) .
C49 C50 1.390(5) .
C50 C51 1.329(7) .
C51 C52 1.412(7) .
C52 C53 1.400(7) .
C52 C60 1.422(5) .
C53 C54 1.327(8) .
C54 C55 1.459(7) .
C55 C59 1.397(5) .
C55 C56 1.380(7) .
C56 C57 1.363(7) .
C57 C58 1.413(6) .
C59 C60 1.418(6) .
C61 C62 1.392(6) .
C62 C63 1.351(6) .
C63 C64 1.402(6) .
C64 C72 1.408(5) .
C64 C65 1.440(6) .
C65 C66 1.332(7) .
C66 C67 1.425(6) .
C67 C71 1.408(5) .
C67 C68 1.414(6) .
C68 C69 1.353(6) .
C69 C70 1.391(5) .
C71 C72 1.448(5) .
C73 C74 1.400(6) .
C74 C75 1.365(6) .
C75 C76 1.406(6) .
C76 C84 1.403(5) .
C76 C77 1.429(6) .
C77 C78 1.334(7) .
C78 C79 1.430(6) .
C79 C83 1.412(5) .
C79 C80 1.409(6) .
C80 C81 1.361(6) .
C81 C82 1.393(5) .
C83 C84 1.442(5) .
C85 C86 1.391(5) .
C86 C87 1.360(6) .
C87 C88 1.402(6) .
C88 C96 1.396(5) .
C88 C89 1.430(5) .
C89 C90 1.340(6) .
C90 C91 1.429(6) .
C91 C92 1.394(6) .
C91 C95 1.416(4) .
C92 C93 1.351(6) .
C93 C94 1.396(5) .
C95 C96 1.426(5) .
O5 Mn5 2.219(3) 2_666
O10 Mn3 2.172(3) 2_575
